data_7024373
loop_
_publ_author_name
'Huh, Seong'
'Jung, Suhyun'
'Kim, Youngmee'
'Kim, Sung-Jin'
'Park, Seongsoon'

_publ_section_title
;
 Two-dimensional metal-organic frameworks with blue luminescence.
;
_journal_issue 5
_journal_name_full 'Dalton transactions (Cambridge, England : 2003)'
_journal_page_first 1261
_journal_page_last 1265
_journal_paper_doi 10.1039/b916176g
_journal_volume 39
_journal_year 2010
_chemical_formula_sum 'C12 H10 N2 O6 Zn'
_chemical_formula_weight 343.59
_chemical_name_systematic
;
?
;
_space_group_IT_number 14
_symmetry_cell_setting monoclinic
_symmetry_space_group_name_Hall '-P 2yn'
_symmetry_space_group_name_H-M 'P 1 21/n 1'
_atom_sites_solution_hydrogens geom
_atom_sites_solution_primary direct
_atom_sites_solution_secondary difmap
_audit_creation_method SHELXTL
_cell_angle_alpha 90.00
_cell_angle_beta 98.823(2)
_cell_angle_gamma 90.00
_cell_formula_units_Z 4
_cell_length_a 11.9962(13)
_cell_length_b 8.2565(9)
_cell_length_c 12.6200(13)
_cell_measurement_reflns_used 4280
_cell_measurement_temperature 170(2)
_cell_measurement_theta_max 27.10
_cell_measurement_theta_min 2.20
_cell_volume 1235.2(2)
_computing_cell_refinement 'Bruker SMART'
_computing_data_collection 'Bruker SMART'
_computing_data_reduction 'Bruker SAINT'
_computing_molecular_graphics 'Bruker SHELXTL'
_computing_publication_material 'Bruker SHELXTL'
_computing_structure_refinement 'SHELXL-97 (Sheldrick, 1997)'
_computing_structure_solution 'SHELXS-97 (Sheldrick, 1990)'
_diffrn_ambient_temperature 170(2)
_diffrn_measured_fraction_theta_full 0.950
_diffrn_measured_fraction_theta_max 0.950
_diffrn_measurement_device_type 'CCD area detector'
_diffrn_measurement_method 'phi and omega scans'
_diffrn_radiation_monochromator graphite
_diffrn_radiation_source 'fine-focus sealed tube'
_diffrn_radiation_type MoK\a
_diffrn_radiation_wavelength 0.71073
_diffrn_reflns_av_R_equivalents 0.1444
_diffrn_reflns_av_sigmaI/netI 0.1246
_diffrn_reflns_limit_h_max 14
_diffrn_reflns_limit_h_min -9
_diffrn_reflns_limit_k_max 9
_diffrn_reflns_limit_k_min -9
_diffrn_reflns_limit_l_max 14
_diffrn_reflns_limit_l_min -15
_diffrn_reflns_number 5281
_diffrn_reflns_theta_full 25.00
_diffrn_reflns_theta_max 25.00
_diffrn_reflns_theta_min 2.96
_exptl_absorpt_coefficient_mu 2.020
_exptl_absorpt_correction_T_max 0.668
_exptl_absorpt_correction_T_min 0.622
_exptl_absorpt_correction_type multi-scan
_exptl_absorpt_process_details '(SADABS; Bruker, 1997)'
_exptl_crystal_colour colorless
_exptl_crystal_density_diffrn 1.848
_exptl_crystal_density_method 'not measured'
_exptl_crystal_description block
_exptl_crystal_F_000 696
_exptl_crystal_size_max 0.25
_exptl_crystal_size_mid 0.20
_exptl_crystal_size_min 0.20
_refine_diff_density_max 1.699
_refine_diff_density_min -2.451
_refine_diff_density_rms 0.306
_refine_ls_extinction_method none
_refine_ls_goodness_of_fit_ref 1.099
_refine_ls_hydrogen_treatment mixed
_refine_ls_matrix_type full
_refine_ls_number_parameters 206
_refine_ls_number_reflns 2058
_refine_ls_number_restraints 4
_refine_ls_restrained_S_all 1.098
_refine_ls_R_factor_all 0.0873
_refine_ls_R_factor_gt 0.0468
_refine_ls_shift/su_max 0.000
_refine_ls_shift/su_mean 0.000
_refine_ls_structure_factor_coef Fsqd
_refine_ls_weighting_details 'calc w=1/[\s^2^(Fo^2^)+(0.0919P)^2^+0.0000P] where P=(Fo^2^+2Fc^2^)/3'
_refine_ls_weighting_scheme calc
_refine_ls_wR_factor_gt 0.1220
_refine_ls_wR_factor_ref 0.1418
_reflns_number_gt 1589
_reflns_number_total 2058
_reflns_threshold_expression >2sigma(I)
_cod_data_source_file b916176g.txt
_cod_data_source_block yk642sadp21n
_cod_depositor_comments
;
The following automatic conversions were performed:

'_symmetry_cell_setting' value 'Monoclinic' changed to 'monoclinic'
according to /home/saulius/struct/CIF-dictionaries/cif_core.dic
dictionary named 'cif_core.dic' version 2.4.2 from 2011-04-26.

Automatic conversion script
Id: cif_fix_values 1891 2012-01-12 08:04:46Z andrius 
;
_cod_original_sg_symbol_H-M P2(1)/n
_cod_database_code 7024373

loop_
_symmetry_equiv_pos_as_xyz
'x, y, z'
'-x+1/2, y+1/2, -z+1/2'
'-x, -y, -z'
'x-1/2, -y-1/2, z-1/2'

loop_
_atom_site_label
_atom_site_type_symbol
_atom_site_fract_x
_atom_site_fract_y
_atom_site_fract_z
_atom_site_U_iso_or_equiv
_atom_site_adp_type
_atom_site_occupancy
_atom_site_symmetry_multiplicity
_atom_site_calc_flag
_atom_site_refinement_flags
Zn1 Zn 0.48414(3) 0.07636(5) 0.30621(3) 0.0122(2) Uani 1 1 d .
N1 N 0.5651(2) 0.1936(4) 0.1876(2) 0.0140(6) Uani 1 1 d .
N2 N 0.3666(2) 0.0509(4) 0.1647(2) 0.0141(7) Uani 1 1 d .
O1 O 0.63996(19) 0.0259(4) 0.4017(2) 0.0182(6) Uani 1 1 d .
O2 O 0.6044(2) -0.1438(3) 0.2652(2) 0.0183(6) Uani 1 1 d .
O3 O 0.4264(2) 0.2860(3) 0.3569(2) 0.0196(6) Uani 1 1 d .
O4 O 0.4612(2) 0.3206(3) 0.53537(19) 0.0206(6) Uani 1 1 d .
O5 O 0.3975(2) -0.0816(3) 0.3924(2) 0.0176(6) Uani 1 1 d D
H5A H 0.451(3) -0.166(4) 0.414(4) 0.030(12) Uiso 1 1 d D
H5B H 0.357(4) -0.052(6) 0.450(3) 0.043(15) Uiso 1 1 d D
C1 C 0.6678(3) -0.0887(4) 0.3452(3) 0.0152(9) Uani 1 1 d .
C2 C 0.7854(3) -0.1588(4) 0.3723(3) 0.0156(8) Uani 1 1 d .
C3 C 0.8507(3) -0.1365(5) 0.4734(3) 0.0181(8) Uani 1 1 d .
H3 H 0.8233 -0.0743 0.5273 0.022 Uiso 1 1 calc R
C4 C 0.5433(3) 0.2915(5) 0.0078(3) 0.0198(8) Uani 1 1 d .
H4 H 0.4984 0.2989 -0.0609 0.024 Uiso 1 1 calc R
C5 C 0.5038(3) 0.2092(5) 0.0899(3) 0.0146(8) Uani 1 1 d .
C6 C 0.6696(3) 0.2584(4) 0.2047(3) 0.0155(8) Uani 1 1 d .
H6 H 0.7138 0.2459 0.2734 0.019 Uiso 1 1 calc R
C7 C 0.3921(3) 0.1247(5) 0.0766(3) 0.0145(8) Uani 1 1 d .
C8 C 0.3206(3) 0.1202(6) -0.0204(3) 0.0197(8) Uani 1 1 d .
H8 H 0.3400 0.1752 -0.0811 0.024 Uiso 1 1 calc R
C9 C 0.2801(3) 0.5342(5) 0.5280(3) 0.0185(8) Uani 1 1 d .
H9 H 0.3309 0.5309 0.5936 0.022 Uiso 1 1 calc R
C10 C 0.3049(3) 0.4534(4) 0.4381(3) 0.0143(8) Uani 1 1 d .
C11 C 0.2700(3) -0.0357(4) 0.1566(3) 0.0149(7) Uani 1 1 d .
H11 H 0.2530 -0.0911 0.2182 0.018 Uiso 1 1 calc R
C12 C 0.4072(3) 0.3444(4) 0.4463(3) 0.0156(8) Uani 1 1 d .
O1S O 0.4713(4) 0.5607(5) 0.2198(3) 0.0574(12) Uani 1 1 d D
H1S1 H 0.529(4) 0.630(6) 0.256(4) 0.060(18) Uiso 1 1 d D
H1S2 H 0.461(6) 0.480(7) 0.273(5) 0.09(2) Uiso 1 1 d D

loop_
_atom_site_aniso_label
_atom_site_aniso_U_11
_atom_site_aniso_U_22
_atom_site_aniso_U_33
_atom_site_aniso_U_23
_atom_site_aniso_U_13
_atom_site_aniso_U_12
Zn1 0.0104(3) 0.0171(4) 0.0088(3) 0.00122(16) 0.0005(2) 0.00146(13)
N1 0.0103(14) 0.0197(16) 0.0115(13) 0.0043(14) 0.0004(11) -0.0017(12)
N2 0.0116(15) 0.0189(16) 0.0115(14) -0.0015(14) 0.0003(12) -0.0009(12)
O1 0.0156(13) 0.0262(15) 0.0133(12) 0.0062(14) 0.0038(11) 0.0072(11)
O2 0.0143(13) 0.0251(15) 0.0147(12) -0.0018(13) -0.0009(10) 0.0000(11)
O3 0.0213(13) 0.0206(14) 0.0171(12) -0.0034(13) 0.0041(11) 0.0096(11)
O4 0.0219(14) 0.0221(15) 0.0167(12) 0.0032(13) -0.0005(11) 0.0082(10)
O5 0.0181(15) 0.0218(16) 0.0129(13) 0.0023(12) 0.0027(11) 0.0027(10)
C1 0.0132(19) 0.021(2) 0.0124(17) 0.0094(16) 0.0043(15) 0.0032(13)
C2 0.0133(17) 0.019(2) 0.0148(16) 0.0039(17) 0.0023(14) 0.0017(14)
C3 0.0175(19) 0.022(2) 0.0144(17) -0.0077(19) 0.0019(15) 0.0067(16)
C4 0.0179(18) 0.026(2) 0.0142(16) 0.0024(18) -0.0020(15) -0.0031(15)
C5 0.0119(17) 0.0186(19) 0.0135(15) -0.0031(17) 0.0023(14) -0.0011(14)
C6 0.0120(16) 0.0207(19) 0.0129(15) -0.0046(17) -0.0008(13) -0.0028(14)
C7 0.0144(18) 0.0170(18) 0.0124(16) 0.0064(18) 0.0026(14) -0.0013(15)
C8 0.0147(19) 0.030(2) 0.0131(16) 0.0042(19) -0.0009(15) -0.0050(16)
C9 0.0189(19) 0.0207(19) 0.0143(17) -0.0039(18) -0.0026(15) 0.0030(15)
C10 0.0145(18) 0.0126(17) 0.0159(17) 0.0042(17) 0.0025(15) -0.0004(14)
C11 0.0163(18) 0.0157(18) 0.0129(16) 0.0052(17) 0.0030(14) -0.0013(15)
C12 0.0130(17) 0.0152(19) 0.0186(17) 0.0025(18) 0.0026(14) -0.0008(13)
O1S 0.101(4) 0.044(2) 0.0257(18) 0.0058(18) 0.005(2) -0.024(2)

loop_
_atom_type_symbol
_atom_type_description
_atom_type_scat_dispersion_real
_atom_type_scat_dispersion_imag
_atom_type_scat_source
C C 0.0033 0.0016 'International Tables Vol C Tables 4.2.6.8 and 6.1.1.4'
H H 0.0000 0.0000 'International Tables Vol C Tables 4.2.6.8 and 6.1.1.4'
N N 0.0061 0.0033 'International Tables Vol C Tables 4.2.6.8 and 6.1.1.4'
O O 0.0106 0.0060 'International Tables Vol C Tables 4.2.6.8 and 6.1.1.4'
Zn Zn 0.2839 1.4301 'International Tables Vol C Tables 4.2.6.8 and 6.1.1.4'

loop_
_geom_angle_atom_site_label_1
_geom_angle_atom_site_label_2
_geom_angle_atom_site_label_3
_geom_angle
_geom_angle_site_symmetry_1
_geom_angle_site_symmetry_3
O3 Zn1 O5 98.63(10) . .
O3 Zn1 O1 107.93(11) . .
O5 Zn1 O1 92.72(11) . .
O3 Zn1 N2 97.91(11) . .
O5 Zn1 N2 93.31(12) . .
O1 Zn1 N2 152.23(12) . .
O3 Zn1 N1 92.79(11) . .
O5 Zn1 N1 165.76(12) . .
O1 Zn1 N1 91.82(10) . .
N2 Zn1 N1 76.62(11) . .
O3 Zn1 O2 163.91(10) . .
O5 Zn1 O2 90.16(10) . .
O1 Zn1 O2 57.91(10) . .
N2 Zn1 O2 94.99(10) . .
N1 Zn1 O2 80.85(10) . .
O3 Zn1 C1 136.35(11) . .
O5 Zn1 C1 92.85(11) . .
O1 Zn1 C1 29.12(11) . .
N2 Zn1 C1 123.42(12) . .
N1 Zn1 C1 84.62(11) . .
O2 Zn1 C1 28.83(10) . .
C5 N1 C6 118.3(3) . .
C5 N1 Zn1 116.3(2) . .
C6 N1 Zn1 125.3(2) . .
C7 N2 C11 118.6(3) . .
C7 N2 Zn1 116.6(2) . .
C11 N2 Zn1 124.8(3) . .
C1 O1 Zn1 96.5(2) . .
C1 O2 Zn1 82.2(2) . .
C12 O3 Zn1 136.4(2) . .
Zn1 O5 H5B 126(3) . .
Zn1 O5 H5A 104(3) . .
H5B O5 H5A 111(4) . .
O2 C1 O1 123.2(3) . .
O2 C1 C2 118.2(3) . .
O1 C1 C2 118.5(3) . .
O2 C1 Zn1 69.0(2) . .
O1 C1 Zn1 54.35(16) . .
C2 C1 Zn1 170.4(3) . .
C6 C2 C3 119.1(3) 2_645 .
C6 C2 C1 119.1(3) 2_645 .
C3 C2 C1 121.8(3) . .
C4 C3 C2 117.9(3) 2_645 .
C4 C3 H3 121.1 2_645 .
C2 C3 H3 121.1 . .
C5 C4 C3 119.5(3) . 2_655
C5 C4 H4 120.3 . .
C3 C4 H4 120.3 2_655 .
N1 C5 C4 122.2(3) . .
N1 C5 C7 114.4(3) . .
C4 C5 C7 123.4(3) . .
N1 C6 C2 122.9(3) . 2_655
N1 C6 H6 118.5 . .
C2 C6 H6 118.5 2_655 .
N2 C7 C8 122.1(3) . .
N2 C7 C5 115.6(3) . .
C8 C7 C5 122.3(3) . .
C7 C8 C9 119.2(4) . 2_545
C7 C8 H8 120.4 . .
C9 C8 H8 120.4 2_545 .
C10 C9 C8 118.8(3) . 2
C10 C9 H9 120.6 . .
C8 C9 H9 120.6 2 .
C11 C10 C9 118.9(3) 2 .
C11 C10 C12 120.7(3) 2 .
C9 C10 C12 120.2(3) . .
N2 C11 C10 122.4(3) . 2_545
N2 C11 H11 118.8 . .
C10 C11 H11 118.8 2_545 .
O4 C12 O3 127.4(3) . .
O4 C12 C10 117.9(3) . .
O3 C12 C10 114.7(3) . .
H1S1 O1S H1S2 104(6) . .

loop_
_geom_bond_atom_site_label_1
_geom_bond_atom_site_label_2
_geom_bond_distance
_geom_bond_site_symmetry_2
Zn1 O3 2.005(3) .
Zn1 O5 2.076(3) .
Zn1 O1 2.105(2) .
Zn1 N2 2.109(3) .
Zn1 N1 2.137(3) .
Zn1 O2 2.425(3) .
Zn1 C1 2.573(4) .
N1 C5 1.342(4) .
N1 C6 1.350(4) .
N2 C7 1.343(5) .
N2 C11 1.352(5) .
O1 C1 1.260(5) .
O2 C1 1.253(5) .
O3 C12 1.279(4) .
O4 C12 1.224(4) .
O5 H5B 0.97(4) .
O5 H5A 0.96(4) .
C1 C2 1.514(5) .
C2 C6 1.365(5) 2_645
C2 C3 1.403(5) .
C3 C4 1.391(5) 2_645
C3 H3 0.9500 .
C4 C5 1.382(5) .
C4 C3 1.391(5) 2_655
C4 H4 0.9500 .
C5 C7 1.497(5) .
C6 C2 1.365(5) 2_655
C6 H6 0.9500 .
C7 C8 1.384(5) .
C8 C9 1.392(5) 2_545
C8 H8 0.9500 .
C9 C10 1.388(5) .
C9 C8 1.392(5) 2
C9 H9 0.9500 .
C10 C11 1.384(5) 2
C10 C12 1.512(5) .
C11 C10 1.384(5) 2_545
C11 H11 0.9500 .
O1S H1S1 0.96(5) .
O1S H1S2 0.97(6) .

loop_
_geom_hbond_atom_site_label_D
_geom_hbond_atom_site_label_H
_geom_hbond_atom_site_label_A
_geom_hbond_distance_DH
_geom_hbond_distance_HA
_geom_hbond_distance_DA
_geom_hbond_angle_DHA
_geom_hbond_site_symmetry_A
O5 H5A O4 0.96(4) 1.72(4) 2.668(4) 174(4) 3_656
O5 H5B O1 0.97(4) 1.88(3) 2.743(4) 148(4) 3_656
O1S H1S1 O2 0.96(5) 2.07(3) 2.925(5) 148(5) 1_565
O1S H1S2 O3 0.97(6) 2.00(6) 2.952(5) 168(7) .

loop_
_geom_torsion_atom_site_label_1
_geom_torsion_atom_site_label_2
_geom_torsion_atom_site_label_3
_geom_torsion_atom_site_label_4
_geom_torsion
_geom_torsion_site_symmetry_1
_geom_torsion_site_symmetry_4
O3 Zn1 N1 C5 -91.4(3) . .
O5 Zn1 N1 C5 52.0(6) . .
O1 Zn1 N1 C5 160.5(3) . .
N2 Zn1 N1 C5 6.1(3) . .
O2 Zn1 N1 C5 103.5(3) . .
C1 Zn1 N1 C5 132.3(3) . .
O3 Zn1 N1 C6 85.5(3) . .
O5 Zn1 N1 C6 -131.1(4) . .
O1 Zn1 N1 C6 -22.5(3) . .
N2 Zn1 N1 C6 -177.0(3) . .
O2 Zn1 N1 C6 -79.6(3) . .
C1 Zn1 N1 C6 -50.8(3) . .
O3 Zn1 N2 C7 86.4(3) . .
O5 Zn1 N2 C7 -174.4(3) . .
O1 Zn1 N2 C7 -72.2(4) . .
N1 Zn1 N2 C7 -4.6(3) . .
O2 Zn1 N2 C7 -84.0(3) . .
C1 Zn1 N2 C7 -78.8(3) . .
O3 Zn1 N2 C11 -94.8(3) . .
O5 Zn1 N2 C11 4.4(3) . .
O1 Zn1 N2 C11 106.6(3) . .
N1 Zn1 N2 C11 174.2(3) . .
O2 Zn1 N2 C11 94.8(3) . .
C1 Zn1 N2 C11 100.0(3) . .
O3 Zn1 O1 C1 -169.1(2) . .
O5 Zn1 O1 C1 91.0(2) . .
N2 Zn1 O1 C1 -11.4(4) . .
N1 Zn1 O1 C1 -75.5(2) . .
O2 Zn1 O1 C1 2.49(19) . .
O3 Zn1 O2 C1 27.8(4) . .
O5 Zn1 O2 C1 -95.6(2) . .
O1 Zn1 O2 C1 -2.51(19) . .
N2 Zn1 O2 C1 171.0(2) . .
N1 Zn1 O2 C1 95.5(2) . .
O5 Zn1 O3 C12 42.1(3) . .
O1 Zn1 O3 C12 -53.6(4) . .
N2 Zn1 O3 C12 136.7(3) . .
N1 Zn1 O3 C12 -146.5(3) . .
O2 Zn1 O3 C12 -80.3(5) . .
C1 Zn1 O3 C12 -61.3(4) . .
Zn1 O2 C1 O1 4.2(3) . .
Zn1 O2 C1 C2 -173.1(3) . .
Zn1 O1 C1 O2 -4.9(4) . .
Zn1 O1 C1 C2 172.5(3) . .
O3 Zn1 C1 O2 -169.20(18) . .
O5 Zn1 C1 O2 85.2(2) . .
O1 Zn1 C1 O2 175.6(3) . .
N2 Zn1 C1 O2 -10.7(3) . .
N1 Zn1 C1 O2 -80.8(2) . .
O3 Zn1 C1 O1 15.2(3) . .
O5 Zn1 C1 O1 -90.5(2) . .
N2 Zn1 C1 O1 173.7(2) . .
N1 Zn1 C1 O1 103.6(2) . .
O2 Zn1 C1 O1 -175.6(3) . .
O3 Zn1 C1 C2 -28.8(16) . .
O5 Zn1 C1 C2 -134.4(15) . .
O1 Zn1 C1 C2 -43.9(14) . .
N2 Zn1 C1 C2 129.7(15) . .
N1 Zn1 C1 C2 59.6(15) . .
O2 Zn1 C1 C2 140.4(16) . .
O2 C1 C2 C6 19.0(5) . 2_645
O1 C1 C2 C6 -158.5(3) . 2_645
Zn1 C1 C2 C6 -118.6(14) . 2_645
O2 C1 C2 C3 -163.1(3) . .
O1 C1 C2 C3 19.4(5) . .
Zn1 C1 C2 C3 59.3(16) . .
C6 C2 C3 C4 -3.6(6) 2_645 2_645
C1 C2 C3 C4 178.5(3) . 2_645
C6 N1 C5 C4 -1.3(5) . .
Zn1 N1 C5 C4 175.8(3) . .
C6 N1 C5 C7 176.4(3) . .
Zn1 N1 C5 C7 -6.5(4) . .
C3 C4 C5 N1 -1.1(6) 2_655 .
C3 C4 C5 C7 -178.5(4) 2_655 .
C5 N1 C6 C2 1.2(5) . 2_655
Zn1 N1 C6 C2 -175.7(3) . 2_655
C11 N2 C7 C8 2.7(6) . .
Zn1 N2 C7 C8 -178.4(3) . .
C11 N2 C7 C5 -176.1(3) . .
Zn1 N2 C7 C5 2.7(4) . .
N1 C5 C7 N2 2.5(5) . .
C4 C5 C7 N2 -179.8(4) . .
N1 C5 C7 C8 -176.3(4) . .
C4 C5 C7 C8 1.3(6) . .
N2 C7 C8 C9 -1.2(6) . 2_545
C5 C7 C8 C9 177.6(4) . 2_545
C8 C9 C10 C11 1.5(6) 2 2
C8 C9 C10 C12 -173.5(3) 2 .
C7 N2 C11 C10 -2.1(6) . 2_545
Zn1 N2 C11 C10 179.1(3) . 2_545
Zn1 O3 C12 O4 35.6(6) . .
Zn1 O3 C12 C10 -143.8(3) . .
C11 C10 C12 O4 -169.3(4) 2 .
C9 C10 C12 O4 5.6(5) . .
C11 C10 C12 O3 10.1(5) 2 .
C9 C10 C12 O3 -175.0(3) . .
